data_7230048
loop_
_publ_author_name
'Sampani, Stavroula I.'
'Loukopoulos, Edward'
'Azam, Mohammad'
'Griffiths, Kieran'
'Abdul-Sada, Alaa'
'Tizzard, Graham'
'Coles, Simon'
'Escuer, Albert'
'Tsipis, Athanassios'
'Kostakis, George E.'

_publ_section_title
;
 Polynuclear ampyrone based 3d coordination clusters
;
_journal_issue 10
_journal_name_full CrystEngComm
_journal_page_first 1411
_journal_paper_doi 10.1039/C7CE02093G
_journal_volume 20
_journal_year 2018
_chemical_formula_moiety 'C18 H17 N3 O2'
_chemical_formula_sum 'C18 H17 N3 O2'
_chemical_formula_weight 307.34
_space_group_crystal_system monoclinic
_space_group_IT_number 14
_space_group_name_Hall '-P 2yn'
_space_group_name_H-M_alt 'P 1 21/n 1'
_symmetry_space_group_name_Hall '-P 2yn'
_symmetry_space_group_name_H-M 'P 1 21/n 1'
_atom_sites_solution_hydrogens geom
_audit_creation_date 2016-05-02
_audit_creation_method
;
Olex2 1.2
(compiled 2016.02.19 svn.r3266 for OlexSys, GUI svn.r5155)
;
_audit_update_record
;
2017-12-04 deposited with the CCDC.
2018-01-29 downloaded from the CCDC.
;
_cell_angle_alpha 90
_cell_angle_beta 95.532(4)
_cell_angle_gamma 90
_cell_formula_units_Z 4
_cell_length_a 7.4861(3)
_cell_length_b 7.4773(3)
_cell_length_c 27.3003(10)
_cell_measurement_reflns_used 2143
_cell_measurement_temperature 173
_cell_measurement_theta_max 71.0850
_cell_measurement_theta_min 5.9720
_cell_volume 1521.04(10)
_computing_cell_refinement
;
CrysAlisPro, Agilent Technologies,
Version 1.171.37.34i (release 04-08-2014 CrysAlis171 .NET)
(compiled Aug  4 2014,14:34:23)
;
_computing_data_collection
;
CrysAlisPro, Agilent Technologies,
Version 1.171.37.34i (release 04-08-2014 CrysAlis171 .NET)
(compiled Aug  4 2014,14:34:23)
;
_computing_data_reduction
;
CrysAlisPro, Agilent Technologies,
Version 1.171.37.34i (release 04-08-2014 CrysAlis171 .NET)
(compiled Aug  4 2014,14:34:23)
;
_computing_molecular_graphics 'Olex2 (Dolomanov et al., 2009)'
_computing_publication_material 'Olex2 (Dolomanov et al., 2009)'
_computing_structure_refinement 'ShelXL (Sheldrick, 2015)'
_diffrn_ambient_temperature 173
_diffrn_detector 'CCD plate'
_diffrn_detector_area_resol_mean 16.1033
_diffrn_detector_type Eos
_diffrn_measured_fraction_theta_full 0.984
_diffrn_measured_fraction_theta_max 0.960
_diffrn_measurement_details
;
#__ type_ start__ end____ width___ exp.time_
  1 omega   18.00  106.00   1.0000    1.0000
omega____ theta____ kappa____ phi______ frames
    -       36.7513   38.0000 -120.0000 88

#__ type_ start__ end____ width___ exp.time_
  2 omega   44.00   69.00   1.0000    3.1150
omega____ theta____ kappa____ phi______ frames
    -      107.0000  -30.0000  -90.0000 25

#__ type_ start__ end____ width___ exp.time_
  3 omega   41.00  113.00   1.0000    3.1150
omega____ theta____ kappa____ phi______ frames
    -      107.0000  -89.0000 -156.8710 72

#__ type_ start__ end____ width___ exp.time_
  4 omega   47.00   77.00   1.0000    3.1150
omega____ theta____ kappa____ phi______ frames
    -      107.0000  -45.0000 -180.0000 30

#__ type_ start__ end____ width___ exp.time_
  5 omega   90.00  163.00   1.0000    3.1150
omega____ theta____ kappa____ phi______ frames
    -      107.0000   61.0000 -150.0000 73

#__ type_ start__ end____ width___ exp.time_
  6 omega   43.00  129.00   1.0000    3.1150
omega____ theta____ kappa____ phi______ frames
    -      107.0000  -77.0000   90.0000 86

#__ type_ start__ end____ width___ exp.time_
  7 omega   37.00   69.00   1.0000    3.1150
omega____ theta____ kappa____ phi______ frames
    -      107.0000  -30.0000   30.0000 32

#__ type_ start__ end____ width___ exp.time_
  8 omega   37.00   69.00   1.0000    3.1150
omega____ theta____ kappa____ phi______ frames
    -      107.0000  -30.0000   60.0000 32

#__ type_ start__ end____ width___ exp.time_
  9 omega   97.00  175.00   1.0000    3.1150
omega____ theta____ kappa____ phi______ frames
    -      107.0000   45.0000  150.0000 78

#__ type_ start__ end____ width___ exp.time_
 10 omega   19.00  104.00   1.0000    1.0000
omega____ theta____ kappa____ phi______ frames
    -       36.7513   38.0000  150.0000 85

#__ type_ start__ end____ width___ exp.time_
 11 omega -109.00  -78.00   1.0000    1.0000
omega____ theta____ kappa____ phi______ frames
    -      -36.7513 -178.0000 -180.0000 31
;
_diffrn_measurement_device 'four-circle diffractometer'
_diffrn_measurement_device_type 'Xcalibur, Eos, Gemini ultra'
_diffrn_measurement_method '\w scans'
_diffrn_orient_matrix_UB_11 -0.0331347000
_diffrn_orient_matrix_UB_12 -0.0035015000
_diffrn_orient_matrix_UB_13 0.0548702000
_diffrn_orient_matrix_UB_21 0.2020022000
_diffrn_orient_matrix_UB_22 -0.0300380000
_diffrn_orient_matrix_UB_23 0.0141544000
_diffrn_orient_matrix_UB_31 0.0292019000
_diffrn_orient_matrix_UB_32 0.2036009000
_diffrn_orient_matrix_UB_33 0.0028910000
_diffrn_radiation_monochromator mirror
_diffrn_radiation_probe x-ray
_diffrn_radiation_type CuK\a
_diffrn_radiation_wavelength 1.54184
_diffrn_reflns_av_R_equivalents 0.0221
_diffrn_reflns_av_unetI/netI 0.0338
_diffrn_reflns_Laue_measured_fraction_full 0.984
_diffrn_reflns_Laue_measured_fraction_max 0.960
_diffrn_reflns_limit_h_max 9
_diffrn_reflns_limit_h_min -8
_diffrn_reflns_limit_k_max 9
_diffrn_reflns_limit_k_min -6
_diffrn_reflns_limit_l_max 33
_diffrn_reflns_limit_l_min -29
_diffrn_reflns_number 4473
_diffrn_reflns_point_group_measured_fraction_full 0.984
_diffrn_reflns_point_group_measured_fraction_max 0.960
_diffrn_reflns_theta_full 67.684
_diffrn_reflns_theta_max 70.994
_diffrn_reflns_theta_min 6.005
_diffrn_source 'sealed X-ray tube'
_diffrn_source_type 'Enhance Ultra (Cu) X-ray Source'
_exptl_absorpt_coefficient_mu 0.725
_exptl_absorpt_correction_T_max 1.00000
_exptl_absorpt_correction_T_min 0.88177
_exptl_absorpt_correction_type multi-scan
_exptl_absorpt_process_details
;
CrysAlisPro, Agilent Technologies,
Version 1.171.37.34i (release 04-08-2014 CrysAlis171 .NET)
(compiled Aug  4 2014,14:34:23)
Empirical absorption correction using spherical harmonics,
 implemented in SCALE3 ABSPACK scaling algorithm.
;
_exptl_crystal_colour yellow
_exptl_crystal_colour_primary yellow
_exptl_crystal_density_diffrn 1.342
_exptl_crystal_description block
_exptl_crystal_F_000 648
_exptl_crystal_size_max 0.21
_exptl_crystal_size_mid 0.14
_exptl_crystal_size_min 0.08
_refine_diff_density_max 0.234
_refine_diff_density_min -0.182
_refine_diff_density_rms 0.045
_refine_ls_extinction_method none
_refine_ls_goodness_of_fit_ref 1.052
_refine_ls_hydrogen_treatment constr
_refine_ls_matrix_type full
_refine_ls_number_parameters 209
_refine_ls_number_reflns 2808
_refine_ls_number_restraints 0
_refine_ls_restrained_S_all 1.052
_refine_ls_R_factor_all 0.0482
_refine_ls_R_factor_gt 0.0410
_refine_ls_shift/su_max 0.001
_refine_ls_shift/su_mean 0.000
_refine_ls_structure_factor_coef Fsqd
_refine_ls_weighting_details 'w=1/[\s^2^(Fo^2^)+(0.0579P)^2^+0.1851P] where P=(Fo^2^+2Fc^2^)/3'
_refine_ls_weighting_scheme calc
_refine_ls_wR_factor_gt 0.1040
_refine_ls_wR_factor_ref 0.1111
_reflns_Friedel_coverage 0.000
_reflns_number_gt 2389
_reflns_number_total 2808
_reflns_threshold_expression 'I > 2\s(I)'
_cod_data_source_file c7ce02093g2.cif
_cod_data_source_block gekhl
_cod_depositor_comments 'Adding full bibliography for 7230048--7230057.cif.'
_cod_original_cell_volume 1521.04(11)
_cod_database_code 7230048
_shelxl_version_number 2014-1
_chemical_oxdiff_formula C17H17O3N3
_shelx_space_group_comment
;
The symmetry employed for this shelxl refinement is uniquely defined
by the following loop, which should always be used as a source of
symmetry information in preference to the above space-group names.
They are only intended as comments.
;
_reflns_odcompleteness_completeness 98.36
_reflns_odcompleteness_iscentric 1
_reflns_odcompleteness_theta 66.97
_olex2_refinement_description
;
1. Fixed Uiso
 At 1.2 times of:
  All C(H) groups
 At 1.5 times of:
  All C(H,H,H) groups, All O(H) groups
2.a Me refined with riding coordinates:
 C11(H11A,H11B,H11C), C12(H12A,H12B,H12C)
2.b Aromatic/amide H refined with riding coordinates:
 C2(H2), C3(H3), C4(H4), C5(H5), C7(H7), C14(H14), C15(H15), C16(H16),
 C17(H17), C18(H18)
2.c Idealised tetrahedral OH refined as rotating group:
 O1(H1)
;
_olex2_submission_special_instructions 'No special instructions were received'

loop_
_space_group_symop_operation_xyz
'x, y, z'
'-x+1/2, y+1/2, -z+1/2'
'-x, -y, -z'
'x-1/2, -y-1/2, z-1/2'

loop_
_atom_site_label
_atom_site_type_symbol
_atom_site_fract_x
_atom_site_fract_y
_atom_site_fract_z
_atom_site_U_iso_or_equiv
_atom_site_adp_type
_atom_site_occupancy
_atom_site_site_symmetry_order
_atom_site_calc_flag
_atom_site_refinement_flags_posn
O1 O 0.82622(17) 0.20208(15) 0.45109(4) 0.0435(3) Uani 1 1 d .
H1 H 0.7897 0.1941 0.4791 0.065 Uiso 1 1 calc GR
O2 O 0.59937(15) 0.56209(14) 0.61889(4) 0.0341(3) Uani 1 1 d .
N1 N 0.70317(15) 0.31562(16) 0.53187(4) 0.0273(3) Uani 1 1 d .
N2 N 0.54430(16) 0.28459(15) 0.65276(4) 0.0279(3) Uani 1 1 d .
N3 N 0.57847(16) 0.10544(15) 0.64115(4) 0.0283(3) Uani 1 1 d .
C1 C 0.84293(19) 0.3763(2) 0.43922(5) 0.0323(3) Uani 1 1 d .
C2 C 0.9151(2) 0.4189(2) 0.39533(5) 0.0407(4) Uani 1 1 d .
H2 H 0.9493 0.3258 0.3745 0.049 Uiso 1 1 calc R
C3 C 0.9369(2) 0.5948(3) 0.38209(5) 0.0414(4) Uani 1 1 d .
H3 H 0.9851 0.6219 0.3520 0.050 Uiso 1 1 calc R
C4 C 0.8893(2) 0.7330(2) 0.41223(5) 0.0391(4) Uani 1 1 d .
H4 H 0.9060 0.8541 0.4032 0.047 Uiso 1 1 calc R
C5 C 0.8170(2) 0.6916(2) 0.45572(5) 0.0337(3) Uani 1 1 d .
H5 H 0.7835 0.7859 0.4763 0.040 Uiso 1 1 calc R
C6 C 0.79201(18) 0.5143(2) 0.47015(5) 0.0282(3) Uani 1 1 d .
C7 C 0.72232(18) 0.47797(19) 0.51708(5) 0.0276(3) Uani 1 1 d .
H7 H 0.6905 0.5747 0.5371 0.033 Uiso 1 1 calc R
C8 C 0.64276(18) 0.27697(18) 0.57751(5) 0.0258(3) Uani 1 1 d .
C9 C 0.59483(18) 0.39790(18) 0.61573(5) 0.0258(3) Uani 1 1 d .
C10 C 0.62785(18) 0.10627(19) 0.59399(5) 0.0276(3) Uani 1 1 d .
C11 C 0.6599(2) -0.0624(2) 0.56744(6) 0.0398(4) Uani 1 1 d .
H11A H 0.7196 -0.1491 0.5905 0.060 Uiso 1 1 calc R
H11B H 0.7364 -0.0379 0.5410 0.060 Uiso 1 1 calc R
H11C H 0.5450 -0.1116 0.5533 0.060 Uiso 1 1 calc R
C12 C 0.4556(2) -0.0297(2) 0.65767(6) 0.0351(3) Uani 1 1 d .
H12A H 0.4565 -0.0240 0.6936 0.053 Uiso 1 1 calc R
H12B H 0.4943 -0.1488 0.6481 0.053 Uiso 1 1 calc R
H12C H 0.3339 -0.0067 0.6424 0.053 Uiso 1 1 calc R
C13 C 0.53403(18) 0.33622(19) 0.70265(5) 0.0269(3) Uani 1 1 d .
C14 C 0.42768(19) 0.48233(19) 0.71214(5) 0.0308(3) Uani 1 1 d .
H14 H 0.3632 0.5453 0.6859 0.037 Uiso 1 1 calc R
C15 C 0.4169(2) 0.5351(2) 0.76064(6) 0.0357(3) Uani 1 1 d .
H15 H 0.3453 0.6353 0.7675 0.043 Uiso 1 1 calc R
C16 C 0.5096(2) 0.4428(2) 0.79906(5) 0.0376(4) Uani 1 1 d .
H16 H 0.5009 0.4793 0.8321 0.045 Uiso 1 1 calc R
C17 C 0.6152(2) 0.2968(2) 0.78929(5) 0.0355(3) Uani 1 1 d .
H17 H 0.6780 0.2329 0.8157 0.043 Uiso 1 1 calc R
C18 C 0.62912(19) 0.2439(2) 0.74096(5) 0.0313(3) Uani 1 1 d .
H18 H 0.7031 0.1455 0.7342 0.038 Uiso 1 1 calc R

loop_
_atom_site_aniso_label
_atom_site_aniso_U_11
_atom_site_aniso_U_22
_atom_site_aniso_U_33
_atom_site_aniso_U_23
_atom_site_aniso_U_13
_atom_site_aniso_U_12
O1 0.0622(8) 0.0352(6) 0.0353(6) -0.0073(4) 0.0158(5) -0.0006(5)
O2 0.0492(6) 0.0238(5) 0.0310(5) 0.0000(4) 0.0126(4) 0.0005(4)
N1 0.0305(6) 0.0286(6) 0.0233(5) -0.0005(4) 0.0053(4) -0.0013(5)
N2 0.0376(6) 0.0229(6) 0.0242(5) -0.0004(4) 0.0079(4) 0.0010(5)
N3 0.0374(6) 0.0224(6) 0.0263(6) 0.0005(4) 0.0090(5) -0.0001(5)
C1 0.0329(7) 0.0384(8) 0.0257(6) -0.0035(6) 0.0035(5) -0.0001(6)
C2 0.0407(8) 0.0562(10) 0.0259(7) -0.0065(7) 0.0072(6) 0.0018(7)
C3 0.0346(8) 0.0668(11) 0.0234(7) 0.0062(7) 0.0062(6) -0.0020(7)
C4 0.0365(8) 0.0486(9) 0.0324(7) 0.0133(7) 0.0047(6) -0.0011(7)
C5 0.0358(7) 0.0378(8) 0.0281(7) 0.0043(6) 0.0057(5) 0.0033(6)
C6 0.0278(7) 0.0345(8) 0.0223(6) 0.0005(5) 0.0027(5) 0.0012(5)
C7 0.0299(7) 0.0293(7) 0.0240(6) -0.0006(5) 0.0048(5) 0.0022(5)
C8 0.0291(6) 0.0264(7) 0.0226(6) -0.0001(5) 0.0052(5) -0.0006(5)
C9 0.0295(6) 0.0247(7) 0.0238(6) 0.0012(5) 0.0054(5) 0.0004(5)
C10 0.0302(7) 0.0267(7) 0.0263(6) -0.0004(5) 0.0052(5) -0.0003(5)
C11 0.0602(10) 0.0265(7) 0.0347(8) -0.0026(6) 0.0149(7) 0.0009(7)
C12 0.0417(8) 0.0276(7) 0.0376(8) 0.0032(6) 0.0122(6) -0.0029(6)
C13 0.0292(6) 0.0279(7) 0.0248(6) -0.0006(5) 0.0090(5) -0.0029(5)
C14 0.0321(7) 0.0303(7) 0.0309(7) 0.0011(5) 0.0078(5) 0.0008(6)
C15 0.0383(8) 0.0343(8) 0.0367(8) -0.0045(6) 0.0151(6) 0.0014(6)
C16 0.0440(8) 0.0444(9) 0.0265(7) -0.0040(6) 0.0142(6) -0.0057(7)
C17 0.0383(8) 0.0417(9) 0.0273(7) 0.0037(6) 0.0078(6) -0.0023(6)
C18 0.0334(7) 0.0324(7) 0.0292(7) 0.0015(5) 0.0093(5) 0.0030(6)

loop_
_atom_type_symbol
_atom_type_description
_atom_type_scat_dispersion_real
_atom_type_scat_dispersion_imag
_atom_type_scat_source
C C 0.0181 0.0091 'International Tables Vol C Tables 4.2.6.8 and 6.1.1.4'
H H 0.0000 0.0000 'International Tables Vol C Tables 4.2.6.8 and 6.1.1.4'
N N 0.0311 0.0180 'International Tables Vol C Tables 4.2.6.8 and 6.1.1.4'
O O 0.0492 0.0322 'International Tables Vol C Tables 4.2.6.8 and 6.1.1.4'

loop_
_geom_angle_atom_site_label_1
_geom_angle_atom_site_label_2
_geom_angle_atom_site_label_3
_geom_angle
C1 O1 H1 109.5
C7 N1 C8 121.92(12)
N3 N2 C13 120.10(11)
C9 N2 N3 110.27(10)
C9 N2 C13 124.75(12)
N2 N3 C12 117.01(11)
C10 N3 N2 106.16(10)
C10 N3 C12 121.66(12)
O1 C1 C2 118.51(14)
O1 C1 C6 121.71(13)
C2 C1 C6 119.78(15)
C1 C2 H2 119.8
C3 C2 C1 120.49(15)
C3 C2 H2 119.8
C2 C3 H3 119.6
C2 C3 C4 120.74(14)
C4 C3 H3 119.6
C3 C4 H4 120.5
C5 C4 C3 119.01(16)
C5 C4 H4 120.5
C4 C5 H5 119.1
C4 C5 C6 121.73(15)
C6 C5 H5 119.1
C1 C6 C7 122.14(14)
C5 C6 C1 118.24(13)
C5 C6 C7 119.57(13)
N1 C7 C6 120.72(13)
N1 C7 H7 119.6
C6 C7 H7 119.6
N1 C8 C9 129.52(12)
C10 C8 N1 122.20(12)
C10 C8 C9 108.22(11)
O2 C9 N2 124.13(12)
O2 C9 C8 131.65(12)
N2 C9 C8 104.18(11)
N3 C10 C11 121.63(12)
C8 C10 N3 110.61(12)
C8 C10 C11 127.76(12)
C10 C11 H11A 109.5
C10 C11 H11B 109.5
C10 C11 H11C 109.5
H11A C11 H11B 109.5
H11A C11 H11C 109.5
H11B C11 H11C 109.5
N3 C12 H12A 109.5
N3 C12 H12B 109.5
N3 C12 H12C 109.5
H12A C12 H12B 109.5
H12A C12 H12C 109.5
H12B C12 H12C 109.5
C14 C13 N2 118.40(12)
C18 C13 N2 120.91(13)
C18 C13 C14 120.69(13)
C13 C14 H14 120.4
C13 C14 C15 119.13(14)
C15 C14 H14 120.4
C14 C15 H15 119.7
C16 C15 C14 120.59(14)
C16 C15 H15 119.7
C15 C16 H16 120.0
C15 C16 C17 119.94(13)
C17 C16 H16 120.0
C16 C17 H17 119.9
C16 C17 C18 120.12(14)
C18 C17 H17 119.9
C13 C18 C17 119.52(14)
C13 C18 H18 120.2
C17 C18 H18 120.2

loop_
_geom_bond_atom_site_label_1
_geom_bond_atom_site_label_2
_geom_bond_distance
O1 H1 0.8400
O1 C1 1.351(2)
O2 C9 1.2309(18)
N1 C7 1.2916(19)
N1 C8 1.3962(17)
N2 N3 1.4057(16)
N2 C9 1.3987(17)
N2 C13 1.4249(16)
N3 C10 1.3732(17)
N3 C12 1.4667(18)
C1 C2 1.397(2)
C1 C6 1.409(2)
C2 H2 0.9500
C2 C3 1.378(3)
C3 H3 0.9500
C3 C4 1.389(2)
C4 H4 0.9500
C4 C5 1.3865(19)
C5 H5 0.9500
C5 C6 1.401(2)
C6 C7 1.4546(18)
C7 H7 0.9500
C8 C9 1.4516(18)
C8 C10 1.3615(19)
C10 C11 1.4859(19)
C11 H11A 0.9800
C11 H11B 0.9800
C11 H11C 0.9800
C12 H12A 0.9800
C12 H12B 0.9800
C12 H12C 0.9800
C13 C14 1.391(2)
C13 C18 1.391(2)
C14 H14 0.9500
C14 C15 1.391(2)
C15 H15 0.9500
C15 C16 1.385(2)
C16 H16 0.9500
C16 C17 1.389(2)
C17 H17 0.9500
C17 C18 1.391(2)
C18 H18 0.9500

loop_
_geom_torsion_atom_site_label_1
_geom_torsion_atom_site_label_2
_geom_torsion_atom_site_label_3
_geom_torsion_atom_site_label_4
_geom_torsion
O1 C1 C2 C3 -179.09(14)
O1 C1 C6 C5 178.70(13)
O1 C1 C6 C7 1.4(2)
N1 C8 C9 O2 -2.5(3)
N1 C8 C9 N2 179.97(13)
N1 C8 C10 N3 175.55(12)
N1 C8 C10 C11 -3.8(2)
N2 N3 C10 C8 5.81(16)
N2 N3 C10 C11 -174.81(13)
N2 C13 C14 C15 -179.67(13)
N2 C13 C18 C17 -179.51(13)
N3 N2 C9 O2 -171.24(13)
N3 N2 C9 C8 6.57(14)
N3 N2 C13 C14 -152.00(13)
N3 N2 C13 C18 28.54(19)
C1 C2 C3 C4 0.6(2)
C1 C6 C7 N1 -0.6(2)
C2 C1 C6 C5 -0.4(2)
C2 C1 C6 C7 -177.73(13)
C2 C3 C4 C5 -0.8(2)
C3 C4 C5 C6 0.5(2)
C4 C5 C6 C1 0.1(2)
C4 C5 C6 C7 177.54(13)
C5 C6 C7 N1 -177.91(13)
C6 C1 C2 C3 0.0(2)
C7 N1 C8 C9 -1.1(2)
C7 N1 C8 C10 -177.82(13)
C8 N1 C7 C6 177.64(12)
C9 N2 N3 C10 -7.78(15)
C9 N2 N3 C12 -147.35(12)
C9 N2 C13 C14 55.19(19)
C9 N2 C13 C18 -124.26(15)
C9 C8 C10 N3 -1.81(17)
C9 C8 C10 C11 178.85(14)
C10 C8 C9 O2 174.63(15)
C10 C8 C9 N2 -2.93(15)
C12 N3 C10 C8 143.05(13)
C12 N3 C10 C11 -37.6(2)
C13 N2 N3 C10 -164.19(12)
C13 N2 N3 C12 56.25(17)
C13 N2 C9 O2 -16.2(2)
C13 N2 C9 C8 161.64(12)
C13 C14 C15 C16 -0.5(2)
C14 C13 C18 C17 1.0(2)
C14 C15 C16 C17 0.4(2)
C15 C16 C17 C18 0.5(2)
C16 C17 C18 C13 -1.2(2)
C18 C13 C14 C15 -0.2(2)
